data_7243970
loop_
_publ_author_name
'Liang, Qiong-Fang'
'Zheng, Han-Wen'
'Yang, Dong-Dong'
'Zheng, Xiang-Jun'

_publ_section_title
;
 A triphenylamine derivative and its Cd(ii) complex with high-contrast
 mechanochromic luminescence and vapochromism
;
_journal_issue 3
_journal_name_full CrystEngComm
_journal_page_first 543
_journal_page_last 551
_journal_paper_doi 10.1039/D1CE01319J
_journal_volume 24
_journal_year 2022
_chemical_formula_moiety 'C26 H21 N3 O2, 2(C2 H3 N)'
_chemical_formula_sum 'C30 H25 N5 O2'
_chemical_formula_weight 487.55
_space_group_crystal_system triclinic
_space_group_IT_number 2
_space_group_name_Hall '-P 1'
_space_group_name_H-M_alt 'P -1'
_atom_sites_solution_hydrogens geom
_atom_sites_solution_primary iterative
_audit_creation_date 2021-07-24
_audit_creation_method
;
Olex2 1.2
(compiled 2018.05.29 svn.r3508 for OlexSys, GUI svn.r5506)
;
_audit_update_record
;
2021-07-27 deposited with the CCDC.	2021-11-26 downloaded from the CCDC.
;
_cell_angle_alpha 75.824(3)
_cell_angle_beta 85.556(3)
_cell_angle_gamma 89.480(3)
_cell_formula_units_Z 4
_cell_length_a 11.5136(5)
_cell_length_b 14.4562(5)
_cell_length_c 16.3680(6)
_cell_measurement_reflns_used 13077
_cell_measurement_temperature 99.99(10)
_cell_measurement_theta_max 75.4570
_cell_measurement_theta_min 3.8170
_cell_volume 2633.30(18)
_computing_cell_refinement 'CrysAlisPro 1.171.40.84a (Rigaku OD, 2020)'
_computing_data_collection 'CrysAlisPro 1.171.40.84a (Rigaku OD, 2020)'
_computing_data_reduction 'CrysAlisPro 1.171.40.84a (Rigaku OD, 2020)'
_computing_molecular_graphics 'Olex2 (Dolomanov et al., 2009)'
_computing_publication_material 'Olex2 (Dolomanov et al., 2009)'
_computing_structure_refinement 'ShelXL (Sheldrick, 2015)'
_computing_structure_solution 'olex2.solve (Bourhis et al., 2015)'
_diffrn_ambient_environment N~2~
_diffrn_ambient_temperature 99.99(10)
_diffrn_detector 'Hybrid Pixel Array Detector'
_diffrn_detector_area_resol_mean 10.0000
_diffrn_detector_type HyPix
_diffrn_measured_fraction_theta_full 0.995
_diffrn_measured_fraction_theta_max 0.933
_diffrn_measurement_details
;
List of Runs (angles in degrees, time in seconds):

  # Type    Start    End  Width  t~exp~   \w     \q     \k     \f   Frames
#--------------------------------------------------------------------------
  1  \w    -26.00   0.00   0.50    1.12    --  -46.95  77.00 -90.00   52
  2  \w    -19.00  12.00   0.50    1.12    --  -46.95  19.00-120.00   62
  3  \w     -9.00  25.00   0.50    1.12    --  -46.95  37.00-180.00   68
  4  \w    -21.00  29.00   0.50    1.12    --  -46.95  19.00 -30.00  100
  5  \w     38.00  66.00   0.50    1.12    --   46.95-111.00  92.00   56
  6  \w     83.00 109.00   0.50    4.49    --  104.75-111.00  92.00   52
  7  \w     77.00 116.00   0.50    4.49    --  104.75-125.00  60.00   78
  8  \w     42.00 109.00   0.50    4.49    --  104.75 -94.00  90.00  134
  9  \w     41.00  70.00   0.50    4.49    --  104.75 -61.00 -30.00   58
 10  \w     36.00  72.00   0.50    4.49    --  104.75 -61.00 -90.00   72
 11  \w     32.00  71.00   0.50    4.49    --  104.75 -61.00 -60.00   78
 12  \w     32.00  57.00   0.50    4.49    --  104.75 -61.00-120.00   50
 13  \w     32.00 114.00   0.50    4.49    --  104.75-125.00-120.00  164
 14  \w     32.00  60.00   0.50    4.49    --  104.75-125.00  60.00   56
 15  \w     -7.00  40.00   0.50    1.12    --   46.95 -37.00  60.00   94
 16  \w    -26.00  44.00   0.50    1.12    --   46.95 -37.00   0.00  140
 17  \w     90.00 146.00   0.50    4.49    --  104.75  77.00 150.00  112
 18  \w    149.00 175.00   0.50    4.49    --  104.75  77.00 150.00   52
 19  \w    135.00 161.00   0.50    4.49    --  104.75 125.00 150.00   52
 20  \w     77.00 111.00   0.50    4.49    --  104.75 125.00 150.00   68
 21  \w     76.00 174.00   0.50    4.49    --  104.75 125.00  30.00  196
 22  \w     96.00 149.00   0.50    4.49    --  104.75 125.00-120.00  106
 23  \w    109.00 168.00   0.50    4.49    --  104.75 111.00-173.00  118
 24  \w    -55.00 -30.00   0.50    4.49    -- -102.00 125.00 -60.00   50
 25  \w    -86.00   0.00   0.50    1.12    --  -46.95 111.00-173.00  172
 26  \w    -69.00 -40.00   0.50    1.12    --  -46.95  77.00 -90.00   58
 27  \w    -63.00 -33.00   0.50    4.49    -- -102.00  61.00 -30.00   60
 28  \w   -100.00 -29.00   0.50    4.49    -- -102.00  77.00  60.00  142
 29  \w    -67.00 -29.00   0.50    4.49    -- -102.00  61.00 120.00   76
 30  \w    -67.00 -34.00   0.50    4.49    -- -102.00  61.00 150.00   66
 31  \w   -116.00 -89.00   0.50    4.49    -- -102.00 -30.00 150.00   54
 32  \w   -147.00 -79.00   0.50    4.49    -- -102.00-111.00  92.00  136
 33  \w   -115.00 -71.00   0.50    1.12    --  -46.95-125.00 120.00   88
 34  \w   -152.00-107.00   0.50    4.49    -- -102.00 -30.00 -60.00   90
 35  \w   -115.00 -86.00   0.50    1.12    --  -46.95-125.00-120.00   58
 36  \w   -115.00 -71.00   0.50    1.12    --  -46.95-125.00 -90.00   88
 37  \w   -172.00-106.00   0.50    4.49    -- -102.00 -30.00-180.00  132
 38  \w    -65.00 -33.00   0.50    4.49    -- -102.00  61.00-180.00   64
 39  \w   -100.00 -45.00   0.50    4.49    -- -102.00  77.00-150.00  110
 40  \w   -111.00 -69.00   0.50    4.49    -- -102.00 111.00-173.00   84
 41  \w   -116.00 -64.00   0.50    4.49    -- -102.00 125.00 -60.00  104
 42  \w   -169.00-126.00   0.50    4.49    -- -102.00 -30.00 150.00   86
 43  \w   -171.00 -86.00   0.50    4.49    -- -102.00-125.00 120.00  170
;
_diffrn_measurement_device 'four-circle diffractometer'
_diffrn_measurement_device_type 'XtaLAB Synergy R, DW system, HyPix'
_diffrn_measurement_method '\w scans'
_diffrn_orient_matrix_type 'CrysAlisPro convention (1999,Acta A55,543-557)'
_diffrn_orient_matrix_UB_11 -0.0034111000
_diffrn_orient_matrix_UB_12 0.0515593000
_diffrn_orient_matrix_UB_13 0.0721089000
_diffrn_orient_matrix_UB_21 -0.0281361000
_diffrn_orient_matrix_UB_22 0.0943788000
_diffrn_orient_matrix_UB_23 -0.0625306000
_diffrn_orient_matrix_UB_31 -0.1311877000
_diffrn_orient_matrix_UB_32 -0.0227333000
_diffrn_orient_matrix_UB_33 0.0192687000
_diffrn_radiation_monochromator mirror
_diffrn_radiation_probe x-ray
_diffrn_radiation_type CuK\a
_diffrn_radiation_wavelength 1.54184
_diffrn_reflns_av_R_equivalents 0.0666
_diffrn_reflns_av_unetI/netI 0.0553
_diffrn_reflns_Laue_measured_fraction_full 0.995
_diffrn_reflns_Laue_measured_fraction_max 0.933
_diffrn_reflns_limit_h_max 11
_diffrn_reflns_limit_h_min -14
_diffrn_reflns_limit_k_max 18
_diffrn_reflns_limit_k_min -18
_diffrn_reflns_limit_l_max 20
_diffrn_reflns_limit_l_min -20
_diffrn_reflns_number 32913
_diffrn_reflns_point_group_measured_fraction_full 0.995
_diffrn_reflns_point_group_measured_fraction_max 0.933
_diffrn_reflns_theta_full 67.684
_diffrn_reflns_theta_max 77.868
_diffrn_reflns_theta_min 3.665
_diffrn_source 'Rotating-anode X-ray tube'
_diffrn_source_type 'Rigaku (Cu) X-ray Source'
_exptl_absorpt_coefficient_mu 0.636
_exptl_absorpt_correction_T_max 1.00000
_exptl_absorpt_correction_T_min 0.72432
_exptl_absorpt_correction_type multi-scan
_exptl_absorpt_process_details
;
CrysAlisPro 1.171.40.84a (Rigaku Oxford Diffraction, 2020)
Empirical absorption correction using spherical harmonics,
implemented in SCALE3 ABSPACK scaling algorithm.
;
_exptl_crystal_colour 'clear light red'
_exptl_crystal_density_diffrn 1.230
_exptl_crystal_description block
_exptl_crystal_F_000 1024
_exptl_crystal_size_max 0.2
_exptl_crystal_size_mid 0.1
_exptl_crystal_size_min 0.1
_refine_diff_density_max 0.493
_refine_diff_density_min -0.291
_refine_diff_density_rms 0.060
_refine_ls_extinction_method none
_refine_ls_goodness_of_fit_ref 1.249
_refine_ls_hydrogen_treatment constr
_refine_ls_matrix_type full
_refine_ls_number_parameters 673
_refine_ls_number_reflns 10507
_refine_ls_number_restraints 0
_refine_ls_restrained_S_all 1.249
_refine_ls_R_factor_all 0.0949
_refine_ls_R_factor_gt 0.0727
_refine_ls_shift/su_max 0.000
_refine_ls_shift/su_mean 0.000
_refine_ls_structure_factor_coef Fsqd
_refine_ls_weighting_details 'w=1/[\s^2^(Fo^2^)+(0.0208P)^2^+5.3579P] where P=(Fo^2^+2Fc^2^)/3'
_refine_ls_weighting_scheme calc
_refine_ls_wR_factor_gt 0.1927
_refine_ls_wR_factor_ref 0.2035
_reflns_Friedel_coverage 0.000
_reflns_number_gt 8339
_reflns_number_total 10507
_reflns_threshold_expression 'I > 2\s(I)'
_cod_data_source_file d1ce01319j2.cif
_cod_data_source_block 20210406f-HL
_cod_depositor_comments
;
Adding full bibliography for 7243970--7243971.cif.

2024-06-28
Z value and formula fixed to values more according to usual
chemical conventions.                 miguel
;
_cod_original_formula_sum 'C60 H50 N10 O4'
_cod_original_formula_weight 975.10
_cod_original_formula_moiety '2(C26 H21 N3 O2), 4(C2 H3 N)'
_cod_original_formula_units_Z 2
_cod_database_code 7243970
_shelx_shelxl_version_number 2018/3
_chemical_oxdiff_formula 'C H O N '
_shelx_space_group_comment
;
The symmetry employed for this shelxl refinement is uniquely defined
by the following loop, which should always be used as a source of
symmetry information in preference to the above space-group names.
They are only intended as comments.
;
_diffrn_oxdiff_digest_frames
;
01fc29eb9f2bc47a75bd79b5c496a5d82e0003190df
;
_reflns_odcompleteness_completeness 99.55
_reflns_odcompleteness_iscentric 1
_reflns_odcompleteness_theta 66.97
_olex2_refinement_description
;
1. Fixed Uiso
 At 1.2 times of:
  All C(H) groups, All N(H) groups
 At 1.5 times of:
  All C(H,H,H) groups, All O(H) groups
2.a Aromatic/amide H refined with riding coordinates:
 N1(H1), N4(H4A), C28(H28), C32(H32), C31(H31), C13(H13), C29(H29), C40(H40),
 C8(H8), C14(H14), C5(H5), C3(H3), C34(H34), C2(H2A), C6(H6), C39(H39),
 C10(H10), C36(H36), C11(H11), C16(H16), C20(H20), C26(H26), C37(H37), C52(H52),
  C48(H48), C18(H18), C22(H22), C17(H17), C42(H42), C25(H25), C19(H19),
 C24(H24), C51(H51), C46(H46), C43(H43), C23(H23), C49(H49), C50(H50), C44(H44),
  C45(H45)
2.b Idealised Me refined as rotating group:
 C60(H60A,H60B,H60C), C54(H54A,H54B,H54C), C58(H58A,H58B,H58C), C56(H56A,H56B,
 H56C)
2.c Idealised tetrahedral OH refined as rotating group:
 O4(H4), O2(H2)
;
_olex2_submission_special_instructions 'No special instructions were received'
_oxdiff_exptl_absorpt_empirical_details
;
Empirical correction (ABSPACK) includes:
- Absorption correction using spherical harmonics
- Frame scaling
;
_oxdiff_exptl_absorpt_empirical_full_max 2.323
_oxdiff_exptl_absorpt_empirical_full_min 0.192

loop_
_space_group_symop_operation_xyz
'x, y, z'
'-x, -y, -z'

loop_
_atom_site_label
_atom_site_type_symbol
_atom_site_fract_x
_atom_site_fract_y
_atom_site_fract_z
_atom_site_U_iso_or_equiv
_atom_site_adp_type
_atom_site_occupancy
_atom_site_site_symmetry_order
_atom_site_calc_flag
_atom_site_refinement_flags_posn
_atom_site_refinement_flags_adp
_atom_site_refinement_flags_occupancy
_atom_site_disorder_assembly
_atom_site_disorder_group
O4 O 0.5926(2) 0.91925(16) 0.38883(15) 0.0316(5) Uani 1 1 d . . . . .
H4 H 0.640081 0.958667 0.394650 0.047 Uiso 1 1 calc GR . . . .
O2 O 0.9060(2) 1.35595(17) 0.61299(15) 0.0329(5) Uani 1 1 d . . . . .
H2 H 0.852748 1.394059 0.612564 0.049 Uiso 1 1 calc GR . . . .
O3 O 0.7959(2) 0.52783(17) 0.59210(15) 0.0340(5) Uani 1 1 d . . . . .
O1 O 0.6991(2) 1.06127(17) 0.43245(16) 0.0361(6) Uani 1 1 d . . . . .
N5 N 0.6250(2) 0.40460(19) 0.66654(17) 0.0295(6) Uani 1 1 d . . . . .
N1 N 0.8874(2) 1.05764(19) 0.38274(18) 0.0294(6) Uani 1 1 d . . . . .
H1 H 0.956326 1.081922 0.377545 0.035 Uiso 1 1 calc R . . . .
N4 N 0.6029(2) 0.49667(19) 0.62276(17) 0.0293(6) Uani 1 1 d . . . . .
H4A H 0.532742 0.517394 0.619956 0.035 Uiso 1 1 calc R . . . .
N2 N 0.8634(2) 0.98603(19) 0.34329(18) 0.0296(6) Uani 1 1 d . . . . .
N3 N 0.9419(3) 0.6513(2) 0.1475(2) 0.0380(7) Uani 1 1 d . . . . .
N6 N 0.5699(3) -0.0336(2) 0.8773(2) 0.0399(7) Uani 1 1 d . . . . .
N10 N 0.3406(3) 0.5208(2) 0.6119(2) 0.0401(7) Uani 1 1 d . . . . .
N7 N 1.1499(3) 1.0912(2) 0.3597(2) 0.0422(7) Uani 1 1 d . . . . .
C27 C 0.6633(3) 0.6495(2) 0.5342(2) 0.0270(7) Uani 1 1 d . . . . .
C33 C 0.6933(3) 0.5533(2) 0.5846(2) 0.0278(7) Uani 1 1 d . . . . .
C1 C 0.8338(3) 1.1591(2) 0.4766(2) 0.0280(7) Uani 1 1 d . . . . .
C30 C 0.6172(3) 0.8326(2) 0.4377(2) 0.0269(7) Uani 1 1 d . . . . .
C28 C 0.5674(3) 0.6660(2) 0.4856(2) 0.0296(7) Uani 1 1 d . . . . .
H28 H 0.517637 0.615647 0.485765 0.036 Uiso 1 1 calc R . . . .
C9 C 0.9332(3) 0.8956(2) 0.2459(2) 0.0294(7) Uani 1 1 d . . . . .
C7 C 0.8008(3) 1.0884(2) 0.4293(2) 0.0300(7) Uani 1 1 d . . . . .
C32 C 0.7355(3) 0.7264(2) 0.5331(2) 0.0307(7) Uani 1 1 d . . . . .
H32 H 0.800458 0.716302 0.564451 0.037 Uiso 1 1 calc R . . . .
C4 C 0.8792(3) 1.2922(2) 0.5684(2) 0.0280(7) Uani 1 1 d . . . . .
C31 C 0.7133(3) 0.8172(2) 0.4867(2) 0.0305(7) Uani 1 1 d . . . . .
H31 H 0.761688 0.867902 0.488005 0.037 Uiso 1 1 calc R . . . .
C12 C 0.9393(3) 0.7339(2) 0.1792(2) 0.0313(7) Uani 1 1 d . . . . .
C35 C 0.5507(3) 0.2596(2) 0.7584(2) 0.0309(7) Uani 1 1 d . . . . .
C13 C 0.8478(3) 0.7474(2) 0.2369(2) 0.0328(7) Uani 1 1 d . . . . .
H13 H 0.788368 0.701955 0.253696 0.039 Uiso 1 1 calc R . . . .
C29 C 0.5454(3) 0.7561(2) 0.4372(2) 0.0280(7) Uani 1 1 d . . . . .
H29 H 0.482116 0.765610 0.404130 0.034 Uiso 1 1 calc R . . . .
C40 C 0.4533(3) 0.2091(2) 0.8013(2) 0.0321(7) Uani 1 1 d . . . . .
H40 H 0.382817 0.240681 0.803255 0.038 Uiso 1 1 calc R . . . .
C8 C 0.9404(3) 0.9750(2) 0.2856(2) 0.0314(7) Uani 1 1 d . . . . .
H8 H 1.001963 1.018393 0.268914 0.038 Uiso 1 1 calc R . . . .
C15 C 1.0501(3) 0.6093(2) 0.1292(2) 0.0333(7) Uani 1 1 d . . . . .
C14 C 0.8451(3) 0.8271(2) 0.2690(2) 0.0325(7) Uani 1 1 d . . . . .
H14 H 0.783281 0.835214 0.306606 0.039 Uiso 1 1 calc R . . . .
C5 C 0.9655(3) 1.2301(3) 0.5517(2) 0.0331(7) Uani 1 1 d . . . . .
H5 H 1.038749 1.232748 0.571269 0.040 Uiso 1 1 calc R . . . .
C38 C 0.5625(3) 0.0643(3) 0.8385(2) 0.0337(7) Uani 1 1 d . . . . .
C3 C 0.7697(3) 1.2869(2) 0.5400(2) 0.0316(7) Uani 1 1 d . . . . .
H3 H 0.711431 1.328326 0.550729 0.038 Uiso 1 1 calc R . . . .
C34 C 0.5393(3) 0.3585(2) 0.7128(2) 0.0308(7) Uani 1 1 d . . . . .
H34 H 0.468370 0.388866 0.717198 0.037 Uiso 1 1 calc R . . . .
C2 C 0.7475(3) 1.2202(3) 0.4957(2) 0.0338(8) Uani 1 1 d . . . . .
H2A H 0.673215 1.215786 0.478237 0.041 Uiso 1 1 calc R . . . .
C6 C 0.9429(3) 1.1641(2) 0.5058(2) 0.0329(7) Uani 1 1 d . . . . .
H6 H 1.001209 1.122998 0.494595 0.040 Uiso 1 1 calc R . . . .
C39 C 0.4579(3) 0.1135(3) 0.8411(2) 0.0333(7) Uani 1 1 d . . . . .
H39 H 0.391258 0.081778 0.869732 0.040 Uiso 1 1 calc R . . . .
C10 C 1.0230(3) 0.8825(2) 0.1876(2) 0.0324(7) Uani 1 1 d . . . . .
H10 H 1.082128 0.928148 0.170707 0.039 Uiso 1 1 calc R . . . .
C36 C 0.6561(3) 0.2103(3) 0.7576(2) 0.0362(8) Uani 1 1 d . . . . .
H36 H 0.723388 0.242567 0.730655 0.043 Uiso 1 1 calc R . . . .
C21 C 0.8361(3) 0.6035(3) 0.1415(2) 0.0349(8) Uani 1 1 d . . . . .
C11 C 1.0260(3) 0.8034(3) 0.1543(2) 0.0331(7) Uani 1 1 d . . . . .
H11 H 1.086277 0.796723 0.115057 0.040 Uiso 1 1 calc R . . . .
C47 C 0.4723(3) -0.0957(3) 0.8892(2) 0.0357(8) Uani 1 1 d . . . . .
C53 C 1.2421(3) 1.0623(3) 0.3594(2) 0.0356(8) Uani 1 1 d . . . . .
C59 C 0.2436(3) 0.5089(3) 0.6089(2) 0.0372(8) Uani 1 1 d . . . . .
C16 C 1.1387(3) 0.5988(3) 0.1831(2) 0.0376(8) Uani 1 1 d . . . . .
H16 H 1.129224 0.621448 0.231681 0.045 Uiso 1 1 calc R . . . .
C20 C 1.0662(3) 0.5752(3) 0.0565(2) 0.0382(8) Uani 1 1 d . . . . .
H20 H 1.007945 0.582902 0.019176 0.046 Uiso 1 1 calc R . . . .
C26 C 0.7458(3) 0.6523(3) 0.0998(2) 0.0400(8) Uani 1 1 d . . . . .
H26 H 0.753589 0.717304 0.074908 0.048 Uiso 1 1 calc R . . . .
C37 C 0.6607(3) 0.1151(3) 0.7960(2) 0.0380(8) Uani 1 1 d . . . . .
H37 H 0.731102 0.083415 0.793801 0.046 Uiso 1 1 calc R . . . .
C41 C 0.6796(3) -0.0702(3) 0.9069(2) 0.0397(8) Uani 1 1 d . . . . .
C52 C 0.3922(3) -0.0859(3) 0.8278(2) 0.0398(8) Uani 1 1 d . . . . .
H52 H 0.402973 -0.038263 0.777960 0.048 Uiso 1 1 calc R . . . .
C48 C 0.4553(4) -0.1677(3) 0.9631(2) 0.0422(9) Uani 1 1 d . . . . .
H48 H 0.508060 -0.175016 1.004369 0.051 Uiso 1 1 calc R . . . .
C18 C 1.2564(3) 0.5193(3) 0.0939(3) 0.0417(9) Uani 1 1 d . . . . .
H18 H 1.324865 0.488430 0.082672 0.050 Uiso 1 1 calc R . . . .
C22 C 0.8236(4) 0.5061(3) 0.1774(2) 0.0423(9) Uani 1 1 d . . . . .
H22 H 0.883948 0.472483 0.205488 0.051 Uiso 1 1 calc R . . . .
C17 C 1.2413(3) 0.5549(3) 0.1649(3) 0.0428(9) Uani 1 1 d . . . . .
H17 H 1.300938 0.549220 0.201020 0.051 Uiso 1 1 calc R . . . .
C42 C 0.7356(3) -0.0300(3) 0.9620(2) 0.0403(9) Uani 1 1 d . . . . .
H42 H 0.700733 0.019638 0.981489 0.048 Uiso 1 1 calc R . . . .
C25 C 0.6434(3) 0.6048(3) 0.0950(3) 0.0466(10) Uani 1 1 d . . . . .
H25 H 0.582570 0.638412 0.067406 0.056 Uiso 1 1 calc R . . . .
C19 C 1.1687(3) 0.5300(3) 0.0399(2) 0.0419(9) Uani 1 1 d . . . . .
H19 H 1.178344 0.506667 -0.008324 0.050 Uiso 1 1 calc R . . . .
C24 C 0.6309(4) 0.5080(3) 0.1307(3) 0.0476(10) Uani 1 1 d . . . . .
H24 H 0.562154 0.476322 0.127285 0.057 Uiso 1 1 calc R . . . .
C51 C 0.2971(4) -0.1466(3) 0.8407(3) 0.0484(10) Uani 1 1 d . . . . .
H51 H 0.243857 -0.139334 0.799705 0.058 Uiso 1 1 calc R . . . .
C60 C 0.1197(3) 0.4933(4) 0.6045(3) 0.0506(11) Uani 1 1 d . . . . .
H60A H 0.108664 0.464829 0.558461 0.076 Uiso 1 1 calc GR . . . .
H60B H 0.080047 0.553219 0.595771 0.076 Uiso 1 1 calc GR . . . .
H60C H 0.088583 0.451474 0.656505 0.076 Uiso 1 1 calc GR . . . .
C46 C 0.7309(4) -0.1450(3) 0.8788(3) 0.0522(11) Uani 1 1 d . . . . .
H46 H 0.693255 -0.173652 0.842947 0.063 Uiso 1 1 calc R . . . .
C43 C 0.8431(4) -0.0632(3) 0.9884(3) 0.0492(10) Uani 1 1 d . . . . .
H43 H 0.879806 -0.036420 1.025838 0.059 Uiso 1 1 calc R . . . .
C54 C 1.3602(3) 1.0250(3) 0.3603(3) 0.0490(10) Uani 1 1 d . . . . .
H54A H 1.408379 1.064035 0.314595 0.073 Uiso 1 1 calc GR . . . .
H54B H 1.358823 0.960745 0.353966 0.073 Uiso 1 1 calc GR . . . .
H54C H 1.391022 1.025633 0.413020 0.073 Uiso 1 1 calc GR . . . .
C23 C 0.7216(4) 0.4590(3) 0.1716(3) 0.0490(10) Uani 1 1 d . . . . .
H23 H 0.714251 0.393737 0.195362 0.059 Uiso 1 1 calc R . . . .
C49 C 0.3597(4) -0.2284(3) 0.9752(3) 0.0553(11) Uani 1 1 d . . . . .
H49 H 0.348694 -0.276482 1.024647 0.066 Uiso 1 1 calc R . . . .
C50 C 0.2804(4) -0.2180(3) 0.9141(3) 0.0568(12) Uani 1 1 d . . . . .
H50 H 0.216315 -0.258849 0.922517 0.068 Uiso 1 1 calc R . . . .
C58 C 0.5532(4) 1.2565(3) 0.3275(3) 0.0546(11) Uani 1 1 d . . . . .
H58A H 0.613437 1.223485 0.302495 0.082 Uiso 1 1 calc GR . . . .
H58B H 0.518936 1.214601 0.378367 0.082 Uiso 1 1 calc GR . . . .
H58C H 0.585984 1.311403 0.340698 0.082 Uiso 1 1 calc GR . . . .
C55 C 0.9859(5) 1.2958(3) 0.2600(3) 0.0596(12) Uani 1 1 d . . . . .
C44 C 0.8957(4) -0.1364(4) 0.9588(3) 0.0580(12) Uani 1 1 d . . . . .
H44 H 0.968609 -0.157993 0.975402 0.070 Uiso 1 1 calc R . . . .
C57 C 0.4651(4) 1.2864(3) 0.2690(3) 0.0539(11) Uani 1 1 d . . . . .
N9 N 0.3950(5) 1.3094(4) 0.2229(4) 0.0875(15) Uani 1 1 d . . . . .
C45 C 0.8400(4) -0.1768(4) 0.9050(3) 0.0633(13) Uani 1 1 d . . . . .
H45 H 0.875458 -0.226322 0.885653 0.076 Uiso 1 1 calc R . . . .
N8 N 0.8959(5) 1.2653(4) 0.2592(4) 0.0960(18) Uani 1 1 d . . . . .
C56 C 1.0992(5) 1.3353(4) 0.2612(4) 0.0696(14) Uani 1 1 d . . . . .
H56A H 1.121645 1.376761 0.206927 0.104 Uiso 1 1 calc GR . . . .
H56B H 1.154493 1.284663 0.273902 0.104 Uiso 1 1 calc GR . . . .
H56C H 1.097489 1.370972 0.303641 0.104 Uiso 1 1 calc GR . . . .

loop_
_atom_site_aniso_label
_atom_site_aniso_U_11
_atom_site_aniso_U_22
_atom_site_aniso_U_33
_atom_site_aniso_U_23
_atom_site_aniso_U_13
_atom_site_aniso_U_12
O4 0.0314(13) 0.0243(11) 0.0384(13) -0.0056(10) -0.0050(10) -0.0017(9)
O2 0.0334(13) 0.0321(13) 0.0380(13) -0.0174(10) -0.0044(10) 0.0025(10)
O3 0.0309(13) 0.0298(12) 0.0400(13) -0.0072(10) 0.0018(10) -0.0012(10)
O1 0.0273(13) 0.0342(13) 0.0515(15) -0.0204(11) 0.0010(10) -0.0027(10)
N5 0.0358(16) 0.0241(14) 0.0279(14) -0.0057(11) -0.0007(11) -0.0019(11)
N1 0.0255(14) 0.0268(14) 0.0396(16) -0.0160(12) 0.0002(11) -0.0016(11)
N4 0.0314(15) 0.0235(14) 0.0319(14) -0.0057(11) 0.0013(11) -0.0002(11)
N2 0.0307(15) 0.0247(14) 0.0366(15) -0.0141(12) -0.0013(12) 0.0001(11)
N3 0.0348(16) 0.0400(17) 0.0462(18) -0.0259(14) 0.0029(13) -0.0014(13)
N6 0.0351(17) 0.0342(16) 0.0444(18) 0.0033(13) -0.0067(13) -0.0017(13)
N10 0.0348(19) 0.0410(18) 0.0431(18) -0.0084(14) 0.0011(13) -0.0005(14)
N7 0.0345(18) 0.0470(19) 0.0494(19) -0.0209(15) -0.0007(14) -0.0004(14)
C27 0.0271(17) 0.0269(16) 0.0272(16) -0.0084(13) 0.0030(12) -0.0015(13)
C33 0.0293(18) 0.0265(16) 0.0292(16) -0.0113(13) 0.0027(13) -0.0017(13)
C1 0.0262(16) 0.0259(16) 0.0330(17) -0.0103(13) 0.0020(13) -0.0015(13)
C30 0.0288(17) 0.0243(16) 0.0273(16) -0.0075(12) 0.0032(13) -0.0002(12)
C28 0.0294(17) 0.0275(17) 0.0333(17) -0.0118(13) 0.0035(13) -0.0055(13)
C9 0.0290(17) 0.0306(17) 0.0310(17) -0.0119(14) -0.0025(13) 0.0021(13)
C7 0.0305(18) 0.0238(16) 0.0364(18) -0.0096(13) -0.0004(14) 0.0012(13)
C32 0.0284(17) 0.0289(17) 0.0344(18) -0.0067(14) -0.0040(13) -0.0008(13)
C4 0.0320(17) 0.0253(16) 0.0270(16) -0.0081(13) 0.0018(13) -0.0015(13)
C31 0.0321(18) 0.0263(16) 0.0332(17) -0.0077(13) -0.0007(14) -0.0061(13)
C12 0.0324(18) 0.0329(18) 0.0328(17) -0.0163(14) -0.0011(14) -0.0005(14)
C35 0.0323(18) 0.0319(18) 0.0278(16) -0.0060(13) -0.0008(13) -0.0060(14)
C13 0.0329(18) 0.0326(18) 0.0359(18) -0.0153(15) 0.0018(14) -0.0035(14)
C29 0.0238(16) 0.0293(17) 0.0316(17) -0.0090(13) -0.0002(13) -0.0022(13)
C40 0.0336(18) 0.0328(18) 0.0286(17) -0.0066(14) 0.0020(14) -0.0019(14)
C8 0.0301(18) 0.0291(17) 0.0361(18) -0.0110(14) -0.0006(14) -0.0005(13)
C15 0.0363(19) 0.0329(18) 0.0337(18) -0.0153(14) 0.0028(14) -0.0025(14)
C14 0.0315(18) 0.0360(19) 0.0327(17) -0.0154(15) 0.0037(14) 0.0002(14)
C5 0.0270(17) 0.0361(19) 0.0396(19) -0.0157(15) -0.0040(14) 0.0027(14)
C38 0.0339(19) 0.0331(18) 0.0313(17) -0.0020(14) -0.0045(14) -0.0023(14)
C3 0.0291(17) 0.0289(17) 0.0402(19) -0.0155(14) -0.0018(14) 0.0048(13)
C34 0.0310(18) 0.0315(18) 0.0302(17) -0.0087(14) 0.0005(13) -0.0024(14)
C2 0.0245(17) 0.0356(19) 0.045(2) -0.0162(16) -0.0029(14) 0.0027(14)
C6 0.0339(18) 0.0296(17) 0.0369(18) -0.0120(14) -0.0006(14) 0.0079(14)
C39 0.0337(18) 0.0343(18) 0.0291(17) -0.0039(14) 0.0027(14) -0.0056(14)
C10 0.0322(18) 0.0324(18) 0.0339(18) -0.0119(14) 0.0012(14) -0.0043(14)
C36 0.0289(18) 0.040(2) 0.0354(19) -0.0020(15) 0.0001(14) -0.0059(15)
C21 0.0347(19) 0.041(2) 0.0337(18) -0.0198(15) 0.0070(14) -0.0057(15)
C11 0.0315(18) 0.0398(19) 0.0307(17) -0.0156(15) 0.0032(14) 0.0006(15)
C47 0.037(2) 0.0326(19) 0.0355(18) -0.0067(15) 0.0022(15) 0.0003(15)
C53 0.034(2) 0.0376(19) 0.0360(19) -0.0125(15) 0.0042(15) -0.0042(15)
C59 0.041(2) 0.038(2) 0.0317(18) -0.0087(15) 0.0031(15) -0.0018(16)
C16 0.046(2) 0.039(2) 0.0321(18) -0.0168(15) -0.0013(15) -0.0003(16)
C20 0.038(2) 0.048(2) 0.0333(18) -0.0190(16) -0.0010(15) -0.0002(16)
C26 0.039(2) 0.040(2) 0.046(2) -0.0210(17) 0.0000(16) -0.0011(16)
C37 0.0311(19) 0.0370(19) 0.040(2) 0.0017(15) -0.0029(15) 0.0013(15)
C41 0.038(2) 0.042(2) 0.0331(19) 0.0013(16) -0.0008(15) 0.0010(16)
C52 0.046(2) 0.036(2) 0.0368(19) -0.0075(15) 0.0008(16) 0.0010(16)
C48 0.054(2) 0.0313(19) 0.036(2) -0.0004(15) 0.0000(17) -0.0021(17)
C18 0.035(2) 0.045(2) 0.051(2) -0.0234(18) 0.0001(17) 0.0019(16)
C22 0.051(2) 0.045(2) 0.0315(19) -0.0128(16) 0.0033(16) -0.0051(18)
C17 0.043(2) 0.043(2) 0.046(2) -0.0171(17) -0.0076(17) 0.0016(17)
C42 0.037(2) 0.043(2) 0.0343(19) 0.0034(16) 0.0010(15) -0.0052(16)
C25 0.039(2) 0.054(3) 0.053(2) -0.028(2) 0.0004(18) -0.0010(18)
C19 0.040(2) 0.051(2) 0.040(2) -0.0248(18) 0.0048(16) -0.0018(17)
C24 0.039(2) 0.058(3) 0.050(2) -0.026(2) 0.0088(18) -0.0150(19)
C51 0.042(2) 0.040(2) 0.064(3) -0.0135(19) -0.0065(19) -0.0021(17)
C60 0.034(2) 0.075(3) 0.041(2) -0.011(2) -0.0002(17) -0.011(2)
C46 0.060(3) 0.056(3) 0.040(2) -0.0093(19) -0.0070(19) 0.012(2)
C43 0.042(2) 0.057(3) 0.039(2) 0.0055(19) -0.0036(17) -0.0035(19)
C54 0.037(2) 0.056(3) 0.054(2) -0.015(2) 0.0026(18) 0.0102(18)
C23 0.060(3) 0.046(2) 0.040(2) -0.0134(18) 0.0105(19) -0.016(2)
C49 0.071(3) 0.034(2) 0.054(3) -0.0015(19) 0.010(2) -0.008(2)
C50 0.050(3) 0.038(2) 0.079(3) -0.010(2) 0.002(2) -0.0108(19)
C58 0.060(3) 0.057(3) 0.047(2) -0.015(2) -0.002(2) 0.001(2)
C55 0.070(3) 0.041(2) 0.063(3) 0.001(2) -0.016(2) -0.012(2)
C44 0.042(2) 0.076(3) 0.046(2) 0.005(2) -0.0020(19) 0.009(2)
C57 0.056(3) 0.050(3) 0.055(3) -0.013(2) -0.004(2) 0.001(2)
N9 0.082(3) 0.082(3) 0.100(4) -0.018(3) -0.034(3) 0.011(3)
C45 0.068(3) 0.070(3) 0.049(3) -0.010(2) -0.003(2) 0.030(3)
N8 0.090(4) 0.063(3) 0.120(5) 0.016(3) -0.036(3) -0.022(3)
C56 0.079(4) 0.054(3) 0.077(4) -0.013(3) -0.020(3) -0.006(3)

loop_
_atom_type_symbol
_atom_type_description
_atom_type_scat_dispersion_real
_atom_type_scat_dispersion_imag
_atom_type_scat_source
C C 0.0181 0.0091 'International Tables Vol C Tables 4.2.6.8 and 6.1.1.4'
H H 0.0000 0.0000 'International Tables Vol C Tables 4.2.6.8 and 6.1.1.4'
N N 0.0311 0.0180 'International Tables Vol C Tables 4.2.6.8 and 6.1.1.4'
O O 0.0492 0.0322 'International Tables Vol C Tables 4.2.6.8 and 6.1.1.4'

loop_
_geom_angle_atom_site_label_1
_geom_angle_atom_site_label_2
_geom_angle_atom_site_label_3
_geom_angle
_geom_angle_site_symmetry_1
_geom_angle_site_symmetry_3
_geom_angle_publ_flag
C30 O4 H4 109.5 . . ?
C4 O2 H2 109.5 . . ?
C34 N5 N4 116.4(3) . . ?
N2 N1 H1 120.6 . . ?
C7 N1 H1 120.6 . . ?
C7 N1 N2 118.7(3) . . ?
N5 N4 H4A 120.6 . . ?
C33 N4 N5 118.7(3) . . ?
C33 N4 H4A 120.6 . . ?
C8 N2 N1 115.3(3) . . ?
C12 N3 C15 120.4(3) . . ?
C12 N3 C21 120.3(3) . . ?
C15 N3 C21 119.0(3) . . ?
C38 N6 C47 121.9(3) . . ?
C38 N6 C41 118.4(3) . . ?
C47 N6 C41 119.8(3) . . ?
C28 C27 C33 123.0(3) . . ?
C32 C27 C33 118.8(3) . . ?
C32 C27 C28 118.1(3) . . ?
O3 C33 N4 122.2(3) . . ?
O3 C33 C27 121.8(3) . . ?
N4 C33 C27 116.0(3) . . ?
C2 C1 C7 117.4(3) . . ?
C6 C1 C7 124.0(3) . . ?
C6 C1 C2 118.6(3) . . ?
O4 C30 C31 122.5(3) . . ?
O4 C30 C29 118.1(3) . . ?
C29 C30 C31 119.4(3) . . ?
C27 C28 H28 119.5 . . ?
C29 C28 C27 121.0(3) . . ?
C29 C28 H28 119.5 . . ?
C14 C9 C8 122.5(3) . . ?
C14 C9 C10 118.0(3) . . ?
C10 C9 C8 119.3(3) . . ?
O1 C7 N1 122.5(3) . . ?
O1 C7 C1 121.1(3) . . ?
N1 C7 C1 116.4(3) . . ?
C27 C32 H32 119.2 . . ?
C31 C32 C27 121.7(3) . . ?
C31 C32 H32 119.2 . . ?
O2 C4 C5 118.0(3) . . ?
O2 C4 C3 122.5(3) . . ?
C3 C4 C5 119.5(3) . . ?
C30 C31 H31 120.2 . . ?
C32 C31 C30 119.5(3) . . ?
C32 C31 H31 120.2 . . ?
C13 C12 N3 120.3(3) . . ?
C11 C12 N3 121.3(3) . . ?
C11 C12 C13 118.4(3) . . ?
C40 C35 C34 119.7(3) . . ?
C40 C35 C36 117.7(3) . . ?
C36 C35 C34 122.6(3) . . ?
C12 C13 H13 119.6 . . ?
C14 C13 C12 120.7(3) . . ?
C14 C13 H13 119.6 . . ?
C30 C29 H29 119.9 . . ?
C28 C29 C30 120.3(3) . . ?
C28 C29 H29 119.9 . . ?
C35 C40 H40 119.0 . . ?
C39 C40 C35 122.0(3) . . ?
C39 C40 H40 119.0 . . ?
N2 C8 C9 121.2(3) . . ?
N2 C8 H8 119.4 . . ?
C9 C8 H8 119.4 . . ?
C16 C15 N3 121.6(3) . . ?
C16 C15 C20 119.0(3) . . ?
C20 C15 N3 119.4(3) . . ?
C9 C14 H14 119.5 . . ?
C13 C14 C9 121.0(3) . . ?
C13 C14 H14 119.5 . . ?
C4 C5 H5 119.8 . . ?
C6 C5 C4 120.3(3) . . ?
C6 C5 H5 119.8 . . ?
C39 C38 N6 121.6(3) . . ?
C37 C38 N6 120.4(3) . . ?
C37 C38 C39 118.1(3) . . ?
C4 C3 H3 120.1 . . ?
C2 C3 C4 119.7(3) . . ?
C2 C3 H3 120.1 . . ?
N5 C34 C35 121.2(3) . . ?
N5 C34 H34 119.4 . . ?
C35 C34 H34 119.4 . . ?
C1 C2 H2A 119.3 . . ?
C3 C2 C1 121.4(3) . . ?
C3 C2 H2A 119.3 . . ?
C1 C6 C5 120.4(3) . . ?
C1 C6 H6 119.8 . . ?
C5 C6 H6 119.8 . . ?
C40 C39 C38 120.1(3) . . ?
C40 C39 H39 120.0 . . ?
C38 C39 H39 120.0 . . ?
C9 C10 H10 119.2 . . ?
C11 C10 C9 121.5(3) . . ?
C11 C10 H10 119.2 . . ?
C35 C36 H36 119.7 . . ?
C37 C36 C35 120.5(3) . . ?
C37 C36 H36 119.7 . . ?
C26 C21 N3 121.0(3) . . ?
C26 C21 C22 119.1(4) . . ?
C22 C21 N3 119.9(4) . . ?
C12 C11 H11 119.9 . . ?
C10 C11 C12 120.3(3) . . ?
C10 C11 H11 119.9 . . ?
C52 C47 N6 121.1(3) . . ?
C48 C47 N6 119.8(3) . . ?
C48 C47 C52 119.1(4) . . ?
N7 C53 C54 179.2(4) . . ?
N10 C59 C60 179.5(4) . . ?
C15 C16 H16 119.9 . . ?
C17 C16 C15 120.2(3) . . ?
C17 C16 H16 119.9 . . ?
C15 C20 H20 119.9 . . ?
C19 C20 C15 120.1(3) . . ?
C19 C20 H20 119.9 . . ?
C21 C26 H26 119.9 . . ?
C21 C26 C25 120.2(4) . . ?
C25 C26 H26 119.9 . . ?
C38 C37 H37 119.2 . . ?
C36 C37 C38 121.7(3) . . ?
C36 C37 H37 119.2 . . ?
C42 C41 N6 120.6(4) . . ?
C42 C41 C46 119.7(4) . . ?
C46 C41 N6 119.7(4) . . ?
C47 C52 H52 119.9 . . ?
C51 C52 C47 120.3(4) . . ?
C51 C52 H52 119.9 . . ?
C47 C48 H48 120.0 . . ?
C49 C48 C47 120.0(4) . . ?
C49 C48 H48 120.0 . . ?
C17 C18 H18 120.5 . . ?
C19 C18 H18 120.5 . . ?
C19 C18 C17 119.1(4) . . ?
C21 C22 H22 119.8 . . ?
C23 C22 C21 120.3(4) . . ?
C23 C22 H22 119.8 . . ?
C16 C17 H17 119.6 . . ?
C18 C17 C16 120.8(4) . . ?
C18 C17 H17 119.6 . . ?
C41 C42 H42 119.7 . . ?
C43 C42 C41 120.5(4) . . ?
C43 C42 H42 119.7 . . ?
C26 C25 H25 119.7 . . ?
C24 C25 C26 120.6(4) . . ?
C24 C25 H25 119.7 . . ?
C20 C19 H19 119.6 . . ?
C18 C19 C20 120.7(3) . . ?
C18 C19 H19 119.6 . . ?
C25 C24 H24 120.4 . . ?
C23 C24 C25 119.2(4) . . ?
C23 C24 H24 120.4 . . ?
C52 C51 H51 119.8 . . ?
C52 C51 C50 120.4(4) . . ?
C50 C51 H51 119.8 . . ?
C59 C60 H60A 109.5 . . ?
C59 C60 H60B 109.5 . . ?
C59 C60 H60C 109.5 . . ?
H60A C60 H60B 109.5 . . ?
H60A C60 H60C 109.5 . . ?
H60B C60 H60C 109.5 . . ?
C41 C46 H46 120.5 . . ?
C41 C46 C45 119.0(4) . . ?
C45 C46 H46 120.5 . . ?
C42 C43 H43 120.1 . . ?
C44 C43 C42 119.9(4) . . ?
C44 C43 H43 120.1 . . ?
C53 C54 H54A 109.5 . . ?
C53 C54 H54B 109.5 . . ?
C53 C54 H54C 109.5 . . ?
H54A C54 H54B 109.5 . . ?
H54A C54 H54C 109.5 . . ?
H54B C54 H54C 109.5 . . ?
C22 C23 H23 119.7 . . ?
C24 C23 C22 120.5(4) . . ?
C24 C23 H23 119.7 . . ?
C48 C49 H49 119.8 . . ?
C48 C49 C50 120.5(4) . . ?
C50 C49 H49 119.8 . . ?
C51 C50 C49 119.6(4) . . ?
C51 C50 H50 120.2 . . ?
C49 C50 H50 120.2 . . ?
H58A C58 H58B 109.5 . . ?
H58A C58 H58C 109.5 . . ?
H58B C58 H58C 109.5 . . ?
C57 C58 H58A 109.5 . . ?
C57 C58 H58B 109.5 . . ?
C57 C58 H58C 109.5 . . ?
N8 C55 C56 179.4(7) . . ?
C43 C44 H44 120.1 . . ?
C45 C44 C43 119.7(4) . . ?
C45 C44 H44 120.1 . . ?
N9 C57 C58 179.5(6) . . ?
C46 C45 H45 119.4 . . ?
C44 C45 C46 121.1(4) . . ?
C44 C45 H45 119.4 . . ?
C55 C56 H56A 109.5 . . ?
C55 C56 H56B 109.5 . . ?
C55 C56 H56C 109.5 . . ?
H56A C56 H56B 109.5 . . ?
H56A C56 H56C 109.5 . . ?
H56B C56 H56C 109.5 . . ?

loop_
_geom_bond_atom_site_label_1
_geom_bond_atom_site_label_2
_geom_bond_distance
_geom_bond_site_symmetry_2
_geom_bond_publ_flag
O4 H4 0.8200 . ?
O4 C30 1.352(4) . ?
O2 H2 0.8200 . ?
O2 C4 1.359(4) . ?
O3 C33 1.240(4) . ?
O1 C7 1.232(4) . ?
N5 N4 1.380(4) . ?
N5 C34 1.281(4) . ?
N1 H1 0.8600 . ?
N1 N2 1.388(4) . ?
N1 C7 1.347(4) . ?
N4 H4A 0.8600 . ?
N4 C33 1.345(4) . ?
N2 C8 1.282(4) . ?
N3 C12 1.413(4) . ?
N3 C15 1.425(4) . ?
N3 C21 1.427(5) . ?
N6 C38 1.408(5) . ?
N6 C47 1.415(5) . ?
N6 C41 1.438(5) . ?
N10 C59 1.137(5) . ?
N7 C53 1.137(5) . ?
C27 C33 1.485(5) . ?
C27 C28 1.395(5) . ?
C27 C32 1.390(5) . ?
C1 C7 1.493(4) . ?
C1 C2 1.392(4) . ?
C1 C6 1.386(5) . ?
C30 C31 1.401(5) . ?
C30 C29 1.389(4) . ?
C28 H28 0.9300 . ?
C28 C29 1.381(5) . ?
C9 C8 1.457(4) . ?
C9 C14 1.389(5) . ?
C9 C10 1.395(5) . ?
C32 H32 0.9300 . ?
C32 C31 1.379(5) . ?
C4 C5 1.389(5) . ?
C4 C3 1.386(5) . ?
C31 H31 0.9300 . ?
C12 C13 1.404(5) . ?
C12 C11 1.388(5) . ?
C35 C40 1.388(5) . ?
C35 C34 1.451(5) . ?
C35 C36 1.402(5) . ?
C13 H13 0.9300 . ?
C13 C14 1.378(5) . ?
C29 H29 0.9300 . ?
C40 H40 0.9300 . ?
C40 C39 1.378(5) . ?
C8 H8 0.9300 . ?
C15 C16 1.383(5) . ?
C15 C20 1.393(5) . ?
C14 H14 0.9300 . ?
C5 H5 0.9300 . ?
C5 C6 1.388(5) . ?
C38 C39 1.396(5) . ?
C38 C37 1.393(5) . ?
C3 H3 0.9300 . ?
C3 C2 1.378(5) . ?
C34 H34 0.9300 . ?
C2 H2A 0.9300 . ?
C6 H6 0.9300 . ?
C39 H39 0.9300 . ?
C10 H10 0.9300 . ?
C10 C11 1.381(5) . ?
C36 H36 0.9300 . ?
C36 C37 1.369(5) . ?
C21 C26 1.381(5) . ?
C21 C22 1.391(5) . ?
C11 H11 0.9300 . ?
C47 C52 1.397(5) . ?
C47 C48 1.391(5) . ?
C53 C54 1.458(5) . ?
C59 C60 1.457(5) . ?
C16 H16 0.9300 . ?
C16 C17 1.383(5) . ?
C20 H20 0.9300 . ?
C20 C19 1.385(5) . ?
C26 H26 0.9300 . ?
C26 C25 1.387(5) . ?
C37 H37 0.9300 . ?
C41 C42 1.386(6) . ?
C41 C46 1.386(6) . ?
C52 H52 0.9300 . ?
C52 C51 1.380(6) . ?
C48 H48 0.9300 . ?
C48 C49 1.385(6) . ?
C18 H18 0.9300 . ?
C18 C17 1.382(5) . ?
C18 C19 1.376(5) . ?
C22 H22 0.9300 . ?
C22 C23 1.383(6) . ?
C17 H17 0.9300 . ?
C42 H42 0.9300 . ?
C42 C43 1.385(6) . ?
C25 H25 0.9300 . ?
C25 C24 1.383(6) . ?
C19 H19 0.9300 . ?
C24 H24 0.9300 . ?
C24 C23 1.380(6) . ?
C51 H51 0.9300 . ?
C51 C50 1.381(6) . ?
C60 H60A 0.9600 . ?
C60 H60B 0.9600 . ?
C60 H60C 0.9600 . ?
C46 H46 0.9300 . ?
C46 C45 1.396(6) . ?
C43 H43 0.9300 . ?
C43 C44 1.383(7) . ?
C54 H54A 0.9600 . ?
C54 H54B 0.9600 . ?
C54 H54C 0.9600 . ?
C23 H23 0.9300 . ?
C49 H49 0.9300 . ?
C49 C50 1.386(7) . ?
C50 H50 0.9300 . ?
C58 H58A 0.9600 . ?
C58 H58B 0.9600 . ?
C58 H58C 0.9600 . ?
C58 C57 1.440(6) . ?
C55 N8 1.132(6) . ?
C55 C56 1.432(7) . ?
C44 H44 0.9300 . ?
C44 C45 1.369(7) . ?
C57 N9 1.140(6) . ?
C45 H45 0.9300 . ?
C56 H56A 0.9600 . ?
C56 H56B 0.9600 . ?
C56 H56C 0.9600 . ?

loop_
_geom_torsion_atom_site_label_1
_geom_torsion_atom_site_label_2
_geom_torsion_atom_site_label_3
_geom_torsion_atom_site_label_4
_geom_torsion
_geom_torsion_site_symmetry_1
_geom_torsion_site_symmetry_2
_geom_torsion_site_symmetry_3
_geom_torsion_site_symmetry_4
_geom_torsion_publ_flag
O4 C30 C31 C32 -178.0(3) . . . . ?
O4 C30 C29 C28 179.5(3) . . . . ?
O2 C4 C5 C6 -179.5(3) . . . . ?
O2 C4 C3 C2 -179.4(3) . . . . ?
N5 N4 C33 O3 -4.9(5) . . . . ?
N5 N4 C33 C27 176.4(3) . . . . ?
N1 N2 C8 C9 172.9(3) . . . . ?
N4 N5 C34 C35 177.0(3) . . . . ?
N2 N1 C7 O1 -6.3(5) . . . . ?
N2 N1 C7 C1 174.6(3) . . . . ?
N3 C12 C13 C14 179.3(3) . . . . ?
N3 C12 C11 C10 -178.6(3) . . . . ?
N3 C15 C16 C17 177.9(3) . . . . ?
N3 C15 C20 C19 -176.9(3) . . . . ?
N3 C21 C26 C25 -179.7(3) . . . . ?
N3 C21 C22 C23 -179.6(3) . . . . ?
N6 C38 C39 C40 -179.0(3) . . . . ?
N6 C38 C37 C36 179.9(4) . . . . ?
N6 C47 C52 C51 -179.5(4) . . . . ?
N6 C47 C48 C49 179.8(4) . . . . ?
N6 C41 C42 C43 -177.9(3) . . . . ?
N6 C41 C46 C45 177.1(4) . . . . ?
C27 C28 C29 C30 -1.5(5) . . . . ?
C27 C32 C31 C30 -1.6(5) . . . . ?
C33 C27 C28 C29 -177.5(3) . . . . ?
C33 C27 C32 C31 179.1(3) . . . . ?
C28 C27 C33 O3 143.5(3) . . . . ?
C28 C27 C33 N4 -37.9(4) . . . . ?
C28 C27 C32 C31 1.1(5) . . . . ?
C9 C10 C11 C12 -0.7(5) . . . . ?
C7 N1 N2 C8 165.0(3) . . . . ?
C7 C1 C2 C3 179.3(3) . . . . ?
C7 C1 C6 C5 -177.9(3) . . . . ?
C32 C27 C33 O3 -34.5(5) . . . . ?
C32 C27 C33 N4 144.1(3) . . . . ?
C32 C27 C28 C29 0.5(5) . . . . ?
C4 C5 C6 C1 -0.3(5) . . . . ?
C4 C3 C2 C1 -1.8(5) . . . . ?
C31 C30 C29 C28 0.9(5) . . . . ?
C12 N3 C15 C16 42.7(5) . . . . ?
C12 N3 C15 C20 -139.2(4) . . . . ?
C12 N3 C21 C26 53.2(5) . . . . ?
C12 N3 C21 C22 -127.4(4) . . . . ?
C12 C13 C14 C9 -0.7(5) . . . . ?
C35 C40 C39 C38 -0.6(5) . . . . ?
C35 C36 C37 C38 -1.2(6) . . . . ?
C13 C12 C11 C10 1.7(5) . . . . ?
C29 C30 C31 C32 0.6(5) . . . . ?
C40 C35 C34 N5 -173.8(3) . . . . ?
C40 C35 C36 C37 1.7(5) . . . . ?
C8 C9 C14 C13 -172.7(3) . . . . ?
C8 C9 C10 C11 173.6(3) . . . . ?
C15 N3 C12 C13 -146.0(3) . . . . ?
C15 N3 C12 C11 34.3(5) . . . . ?
C15 N3 C21 C26 -133.1(4) . . . . ?
C15 N3 C21 C22 46.3(5) . . . . ?
C15 C16 C17 C18 -1.2(6) . . . . ?
C15 C20 C19 C18 -0.9(6) . . . . ?
C14 C9 C8 N2 -1.3(5) . . . . ?
C14 C9 C10 C11 -1.0(5) . . . . ?
C5 C4 C3 C2 0.2(5) . . . . ?
C38 N6 C47 C52 38.3(5) . . . . ?
C38 N6 C47 C48 -141.6(4) . . . . ?
C38 N6 C41 C42 54.5(5) . . . . ?
C38 N6 C41 C46 -124.2(4) . . . . ?
C3 C4 C5 C6 0.9(5) . . . . ?
C34 N5 N4 C33 169.2(3) . . . . ?
C34 C35 C40 C39 175.8(3) . . . . ?
C34 C35 C36 C37 -174.8(3) . . . . ?
C2 C1 C7 O1 -24.8(5) . . . . ?
C2 C1 C7 N1 154.3(3) . . . . ?
C2 C1 C6 C5 -1.3(5) . . . . ?
C6 C1 C7 O1 152.0(3) . . . . ?
C6 C1 C7 N1 -29.0(5) . . . . ?
C6 C1 C2 C3 2.4(5) . . . . ?
C39 C38 C37 C36 -0.2(6) . . . . ?
C10 C9 C8 N2 -175.7(3) . . . . ?
C10 C9 C14 C13 1.7(5) . . . . ?
C36 C35 C40 C39 -0.8(5) . . . . ?
C36 C35 C34 N5 2.6(5) . . . . ?
C21 N3 C12 C13 27.6(5) . . . . ?
C21 N3 C12 C11 -152.1(3) . . . . ?
C21 N3 C15 C16 -131.0(4) . . . . ?
C21 N3 C15 C20 47.1(5) . . . . ?
C21 C26 C25 C24 -0.8(6) . . . . ?
C21 C22 C23 C24 -0.5(6) . . . . ?
C11 C12 C13 C14 -0.9(5) . . . . ?
C47 N6 C38 C39 27.0(5) . . . . ?
C47 N6 C38 C37 -153.0(4) . . . . ?
C47 N6 C41 C42 -124.2(4) . . . . ?
C47 N6 C41 C46 57.0(5) . . . . ?
C47 C52 C51 C50 -0.4(6) . . . . ?
C47 C48 C49 C50 -0.1(7) . . . . ?
C16 C15 C20 C19 1.3(6) . . . . ?
C20 C15 C16 C17 -0.3(6) . . . . ?
C26 C21 C22 C23 -0.2(5) . . . . ?
C26 C25 C24 C23 0.1(6) . . . . ?
C37 C38 C39 C40 1.0(5) . . . . ?
C41 N6 C38 C39 -151.7(3) . . . . ?
C41 N6 C38 C37 28.3(5) . . . . ?
C41 N6 C47 C52 -143.0(4) . . . . ?
C41 N6 C47 C48 37.1(5) . . . . ?
C41 C42 C43 C44 0.7(6) . . . . ?
C41 C46 C45 C44 1.0(7) . . . . ?
C52 C47 C48 C49 -0.1(6) . . . . ?
C52 C51 C50 C49 0.2(7) . . . . ?
C48 C47 C52 C51 0.4(6) . . . . ?
C48 C49 C50 C51 0.1(7) . . . . ?
C22 C21 C26 C25 0.9(5) . . . . ?
C17 C18 C19 C20 -0.5(6) . . . . ?
C42 C41 C46 C45 -1.7(6) . . . . ?
C42 C43 C44 C45 -1.4(6) . . . . ?
C25 C24 C23 C22 0.6(6) . . . . ?
C19 C18 C17 C16 1.5(6) . . . . ?
C46 C41 C42 C43 0.9(6) . . . . ?
C43 C44 C45 C46 0.5(7) . . . . ?
